data_7109113
loop_
_publ_author_name
'Ina S. Dubinsky-Davidchik'
'Israel Goldberg'
'Arkadi Vigalok'
'Andrei N. Vedernikov'

_publ_section_title
;
 Unprecedented 1,3-migration of the aryl ligand in metallacyclic aryl
 alpha-naphthyl Pt(IV) difluorides to produce beta-arylnaphthyl Pt(II)
 complexes
;
_journal_name_full Chem.Commun.
_journal_page_first 3446
_journal_paper_doi 10.1039/c3cc41079j
_journal_volume 49
_journal_year 2013
_chemical_formula_moiety 'C30 H29 F5 N P Pt'
_chemical_formula_sum 'C30 H29 F5 N P Pt'
_chemical_formula_weight 724.60
_chemical_name_systematic
;
?
;
_space_group_IT_number 43
_symmetry_cell_setting orthorhombic
_symmetry_space_group_name_Hall 'F 2 -2d'
_symmetry_space_group_name_H-M 'F d d 2'
_atom_sites_solution_hydrogens geom
_atom_sites_solution_primary direct
_atom_sites_solution_secondary difmap
_audit_creation_method SHELXL-97
_cell_angle_alpha 90.00
_cell_angle_beta 90.00
_cell_angle_gamma 90.00
_cell_formula_units_Z 16
_cell_length_a 21.6091(9)
_cell_length_b 42.7935(14)
_cell_length_c 11.5194(3)
_cell_measurement_reflns_used 6678
_cell_measurement_temperature 110(2)
_cell_measurement_theta_max 28.61
_cell_measurement_theta_min 1.90
_cell_volume 10652.3(6)
_computing_cell_refinement 'SAINT, Bruker-AXS'
_computing_data_collection 'Apex2, Bruker-AXS'
_computing_data_reduction 'SAINT, Bruker-AXS'
_computing_structure_refinement 'SHELXL-97 (Sheldrick, 2008)'
_computing_structure_solution 'SHELXS-97 (Sheldrick, 2008)'
_diffrn_ambient_temperature 110(2)
_diffrn_detector_area_resol_mean 1.75
_diffrn_measured_fraction_theta_full 0.992
_diffrn_measured_fraction_theta_max 0.992
_diffrn_measurement_device_type 'ApexDuo, Bruker-AXS'
_diffrn_measurement_method '0.5 deg. \f and \w scans'
_diffrn_radiation_monochromator graphite
_diffrn_radiation_source 'fine-focus sealed tube'
_diffrn_radiation_type MoK\a
_diffrn_radiation_wavelength 0.71073
_diffrn_reflns_av_R_equivalents 0.0995
_diffrn_reflns_av_sigmaI/netI 0.0436
_diffrn_reflns_limit_h_max 29
_diffrn_reflns_limit_h_min -28
_diffrn_reflns_limit_k_max 57
_diffrn_reflns_limit_k_min -53
_diffrn_reflns_limit_l_max 15
_diffrn_reflns_limit_l_min -15
_diffrn_reflns_number 36427
_diffrn_reflns_theta_full 28.61
_diffrn_reflns_theta_max 28.61
_diffrn_reflns_theta_min 1.90
_diffrn_standards_number 0
_exptl_absorpt_coefficient_mu 5.385
_exptl_absorpt_correction_T_max 0.6150
_exptl_absorpt_correction_T_min 0.3462
_exptl_absorpt_correction_type multi-scan
_exptl_absorpt_process_details 'Blessing, 1995'
_exptl_crystal_colour yellow
_exptl_crystal_density_diffrn 1.807
_exptl_crystal_density_method 'not measured'
_exptl_crystal_description prism
_exptl_crystal_F_000 5664
_exptl_crystal_size_max 0.25
_exptl_crystal_size_mid 0.15
_exptl_crystal_size_min 0.10
_refine_diff_density_max 0.829
_refine_diff_density_min -0.818
_refine_diff_density_rms 0.115
_refine_ls_abs_structure_details 'Flack H D (1983), Acta Cryst. A39, 876-881'
_refine_ls_abs_structure_Flack -0.015(5)
_refine_ls_extinction_method none
_refine_ls_goodness_of_fit_ref 1.045
_refine_ls_hydrogen_treatment constr
_refine_ls_matrix_type full
_refine_ls_number_parameters 348
_refine_ls_number_reflns 6678
_refine_ls_number_restraints 1
_refine_ls_restrained_S_all 1.045
_refine_ls_R_factor_all 0.0342
_refine_ls_R_factor_gt 0.0329
_refine_ls_shift/su_max 0.001
_refine_ls_shift/su_mean 0.000
_refine_ls_structure_factor_coef Fsqd
_refine_ls_weighting_details 'calc w=1/[\s^2^(Fo^2^)+(0.0535P)^2^+0.0000P] where P=(Fo^2^+2Fc^2^)/3'
_refine_ls_weighting_scheme calc
_refine_ls_wR_factor_gt 0.0746
_refine_ls_wR_factor_ref 0.0751
_reflns_number_gt 6399
_reflns_number_total 6678
_reflns_threshold_expression >2sigma(I)
_cod_data_source_file c3cc41079j.txt
_cod_data_source_block ar90x
_cod_original_sg_symbol_H-M 'F dd2'
_cod_database_code 7109113

loop_
_symmetry_equiv_pos_as_xyz
'x, y, z'
'-x, -y, z'
'-x+1/4, y+1/4, z+1/4'
'x+1/4, -y+1/4, z+1/4'
'x, y+1/2, z+1/2'
'-x, -y+1/2, z+1/2'
'-x+1/4, y+3/4, z+3/4'
'x+1/4, -y+3/4, z+3/4'
'x+1/2, y, z+1/2'
'-x+1/2, -y, z+1/2'
'-x+3/4, y+1/4, z+3/4'
'x+3/4, -y+1/4, z+3/4'
'x+1/2, y+1/2, z'
'-x+1/2, -y+1/2, z'
'-x+3/4, y+3/4, z+1/4'
'x+3/4, -y+3/4, z+1/4'

loop_
_atom_site_label
_atom_site_type_symbol
_atom_site_fract_x
_atom_site_fract_y
_atom_site_fract_z
_atom_site_U_iso_or_equiv
_atom_site_adp_type
_atom_site_occupancy
_atom_site_symmetry_multiplicity
_atom_site_calc_flag
_atom_site_refinement_flags
Pt1 Pt 0.604095(6) 0.282704(3) 0.37694(2) 0.01219(5) Uani 1 1 d .
P1 P 0.57535(5) 0.32449(2) 0.26806(9) 0.01168(19) Uani 1 1 d .
F1 F 0.64836(15) 0.20999(7) 0.3213(3) 0.0233(6) Uani 1 1 d .
F2 F 0.69745(15) 0.16610(6) 0.4557(3) 0.0264(6) Uani 1 1 d .
F3 F 0.72065(15) 0.17760(7) 0.6850(3) 0.0284(7) Uani 1 1 d .
F4 F 0.69203(16) 0.23437(8) 0.7766(3) 0.0356(8) Uani 1 1 d .
F5 F 0.64752(15) 0.27993(7) 0.6411(3) 0.0307(7) Uani 1 1 d .
C1 C 0.64476(18) 0.24774(11) 0.4741(4) 0.0151(8) Uani 1 1 d .
C2 C 0.6594(2) 0.21794(10) 0.4344(4) 0.0156(9) Uani 1 1 d .
C3 C 0.6850(2) 0.19449(10) 0.5008(4) 0.0177(8) Uani 1 1 d .
C4 C 0.6967(2) 0.20019(10) 0.6170(5) 0.0198(9) Uani 1 1 d .
C5 C 0.6827(2) 0.22909(12) 0.6620(4) 0.0207(9) Uani 1 1 d .
C6 C 0.6586(2) 0.25179(11) 0.5907(4) 0.0190(9) Uani 1 1 d .
C7 C 0.6221(2) 0.31937(9) 0.1396(4) 0.0152(8) Uani 1 1 d .
C8 C 0.6062(2) 0.33081(10) 0.0280(4) 0.0157(9) Uani 1 1 d .
C9 C 0.6478(2) 0.32449(11) -0.0664(4) 0.0193(10) Uani 1 1 d .
C10 C 0.7028(2) 0.30706(10) -0.0431(4) 0.0215(9) Uani 1 1 d .
H2 H 0.7319 0.3038 -0.1038 0.026 Uiso 1 1 calc R
C11 C 0.7144(2) 0.29508(11) 0.0644(4) 0.0220(9) Uani 1 1 d .
H1 H 0.7505 0.2828 0.0767 0.026 Uiso 1 1 calc R
C12 C 0.6733(2) 0.30071(9) 0.1581(4) 0.0156(8) Uani 1 1 d .
C13 C 0.6330(3) 0.33454(11) -0.1801(4) 0.0251(11) Uani 1 1 d .
H3 H 0.6613 0.3311 -0.2418 0.030 Uiso 1 1 calc R
C14 C 0.5775(3) 0.34940(11) -0.2012(4) 0.0285(12) Uani 1 1 d .
H10 H 0.5675 0.3563 -0.2773 0.034 Uiso 1 1 calc R
C15 C 0.5359(2) 0.35423(10) -0.1095(4) 0.0235(10) Uani 1 1 d .
H9 H 0.4973 0.3639 -0.1260 0.028 Uiso 1 1 calc R
C16 C 0.5483(2) 0.34568(10) 0.0031(4) 0.0188(9) Uani 1 1 d .
C17 C 0.5008(2) 0.35229(10) 0.0960(4) 0.0189(9) Uani 1 1 d .
H4 H 0.4595 0.3527 0.0586 0.023 Uiso 1 1 calc R
H5 H 0.5087 0.3735 0.1269 0.023 Uiso 1 1 calc R
C18 C 0.4977(2) 0.32944(10) 0.2000(3) 0.0138(8) Uani 1 1 d .
C19 C 0.4484(2) 0.34069(11) 0.2860(4) 0.0213(9) Uani 1 1 d .
H8 H 0.4577 0.3622 0.3097 0.032 Uiso 1 1 calc R
H7 H 0.4485 0.3271 0.3545 0.032 Uiso 1 1 calc R
H6 H 0.4076 0.3400 0.2490 0.032 Uiso 1 1 calc R
C20 C 0.4794(2) 0.29701(10) 0.1528(4) 0.0178(9) Uani 1 1 d .
H20A H 0.4745 0.2824 0.2176 0.027 Uiso 1 1 calc R
H20B H 0.5118 0.2894 0.1004 0.027 Uiso 1 1 calc R
H20C H 0.4402 0.2986 0.1103 0.027 Uiso 1 1 calc R
C21 C 0.6017(2) 0.36183(10) 0.3405(4) 0.0161(8) Uani 1 1 d .
C22 C 0.6721(2) 0.36017(12) 0.3530(5) 0.0264(11) Uani 1 1 d .
H22A H 0.6911 0.3594 0.2758 0.040 Uiso 1 1 calc R
H22B H 0.6834 0.3413 0.3965 0.040 Uiso 1 1 calc R
H22C H 0.6869 0.3787 0.3947 0.040 Uiso 1 1 calc R
C23 C 0.5748(3) 0.36262(12) 0.4636(4) 0.0260(10) Uani 1 1 d .
H23A H 0.5896 0.3445 0.5073 0.039 Uiso 1 1 calc R
H23B H 0.5295 0.3621 0.4594 0.039 Uiso 1 1 calc R
H23C H 0.5880 0.3818 0.5027 0.039 Uiso 1 1 calc R
C24 C 0.5853(3) 0.39206(11) 0.2771(5) 0.0285(10) Uani 1 1 d .
H24A H 0.6072 0.4096 0.3132 0.043 Uiso 1 1 calc R
H24B H 0.5406 0.3956 0.2819 0.043 Uiso 1 1 calc R
H24C H 0.5976 0.3904 0.1954 0.043 Uiso 1 1 calc R
C25 C 0.5092(2) 0.29068(11) 0.5752(4) 0.0182(9) Uani 1 1 d .
H25 H 0.5407 0.3033 0.6087 0.022 Uiso 1 1 calc R
C26 C 0.4536(2) 0.28780(10) 0.6330(5) 0.0231(9) Uani 1 1 d .
H26 H 0.4470 0.2984 0.7045 0.028 Uiso 1 1 calc R
C27 C 0.4076(2) 0.26937(12) 0.5858(5) 0.0235(10) Uani 1 1 d .
H27 H 0.3688 0.2672 0.6237 0.028 Uiso 1 1 calc R
C28 C 0.4193(2) 0.25411(11) 0.4814(4) 0.0208(9) Uani 1 1 d .
H28 H 0.3886 0.2412 0.4467 0.025 Uiso 1 1 calc R
C29 C 0.4764(2) 0.25800(10) 0.4292(4) 0.0189(8) Uani 1 1 d .
H29 H 0.4845 0.2471 0.3589 0.023 Uiso 1 1 calc R
N30 N 0.52085(18) 0.27637(8) 0.4732(3) 0.0145(7) Uani 1 1 d .
C31 C 0.6825(2) 0.28507(10) 0.2760(4) 0.0158(8) Uani 1 1 d .
H31A H 0.7147 0.2967 0.3193 0.019 Uiso 1 1 calc R
H31B H 0.6981 0.2636 0.2633 0.019 Uiso 1 1 calc R

loop_
_atom_site_aniso_label
_atom_site_aniso_U_11
_atom_site_aniso_U_22
_atom_site_aniso_U_33
_atom_site_aniso_U_23
_atom_site_aniso_U_13
_atom_site_aniso_U_12
Pt1 0.01030(7) 0.01033(7) 0.01594(8) 0.00119(6) 0.00055(6) 0.00134(5)
P1 0.0111(5) 0.0102(4) 0.0137(4) 0.0006(4) 0.0037(4) 0.0016(4)
F1 0.0290(17) 0.0220(14) 0.0188(14) -0.0014(11) -0.0027(12) 0.0049(13)
F2 0.0340(17) 0.0153(12) 0.0301(14) -0.0019(11) -0.0025(12) 0.0121(12)
F3 0.0321(17) 0.0246(14) 0.0285(15) 0.0077(12) -0.0110(13) 0.0089(12)
F4 0.049(2) 0.0349(17) 0.0234(15) -0.0051(13) -0.0202(15) 0.0109(15)
F5 0.041(2) 0.0213(13) 0.0300(17) -0.0065(14) -0.0127(15) 0.0100(11)
C1 0.009(2) 0.015(2) 0.021(2) 0.0008(16) -0.0038(15) 0.0020(14)
C2 0.015(2) 0.014(2) 0.017(2) 0.0013(15) -0.0010(17) 0.0005(15)
C3 0.017(2) 0.0124(18) 0.024(2) 0.0009(16) -0.0017(17) 0.0014(15)
C4 0.0144(19) 0.0186(19) 0.026(2) 0.0069(19) -0.0045(19) 0.0012(15)
C5 0.018(2) 0.026(2) 0.019(2) -0.0016(17) -0.0083(16) 0.0024(18)
C6 0.019(2) 0.0143(19) 0.024(2) -0.0040(16) -0.0044(17) 0.0009(17)
C7 0.0147(18) 0.0117(16) 0.019(2) -0.0001(17) 0.0049(18) -0.0017(15)
C8 0.022(2) 0.0101(18) 0.015(2) -0.0006(15) 0.0066(16) -0.0021(15)
C9 0.027(3) 0.0110(19) 0.020(2) -0.0023(16) 0.0099(18) -0.0093(16)
C10 0.023(2) 0.017(2) 0.025(2) -0.0079(17) 0.0140(18) -0.0067(17)
C11 0.014(2) 0.016(2) 0.036(3) -0.0058(19) 0.0106(19) -0.0010(16)
C12 0.0129(19) 0.0101(17) 0.024(2) -0.0033(14) 0.0029(15) -0.0017(14)
C13 0.040(3) 0.016(2) 0.019(2) -0.0022(18) 0.013(2) -0.007(2)
C14 0.052(4) 0.016(2) 0.017(2) 0.0008(18) 0.005(2) -0.001(2)
C15 0.037(3) 0.0150(18) 0.018(2) -0.0013(17) 0.001(2) 0.0027(17)
C16 0.030(3) 0.0115(18) 0.015(2) 0.0010(15) 0.0033(18) -0.0005(17)
C17 0.022(2) 0.0175(19) 0.017(2) 0.0027(15) 0.0008(16) 0.0053(17)
C18 0.0117(19) 0.0158(19) 0.0139(19) 0.0008(14) 0.0023(14) 0.0040(15)
C19 0.016(2) 0.026(2) 0.022(2) 0.0001(17) 0.0061(17) 0.0086(17)
C20 0.016(2) 0.0172(19) 0.021(2) -0.0002(15) -0.0013(16) 0.0000(16)
C21 0.016(2) 0.0109(18) 0.022(2) -0.0017(15) 0.0034(15) -0.0007(15)
C22 0.016(2) 0.023(2) 0.040(3) -0.008(2) 0.0010(19) -0.0031(17)
C23 0.029(3) 0.026(2) 0.022(2) -0.006(2) 0.0071(19) -0.003(2)
C24 0.037(3) 0.014(2) 0.035(3) 0.0017(19) 0.000(2) -0.001(2)
C25 0.019(2) 0.017(2) 0.018(2) 0.0016(16) 0.0020(17) 0.0015(17)
C26 0.027(2) 0.0212(18) 0.022(2) 0.002(2) 0.007(2) 0.0030(17)
C27 0.019(2) 0.022(2) 0.030(2) 0.0082(19) 0.0077(19) 0.0016(19)
C28 0.020(2) 0.018(2) 0.025(2) 0.0066(17) 0.0007(18) -0.0042(17)
C29 0.024(2) 0.0132(19) 0.020(2) 0.0036(16) 0.0028(18) -0.0002(16)
N30 0.0142(17) 0.0134(15) 0.0158(17) 0.0042(13) 0.0024(14) 0.0013(14)
C31 0.0062(18) 0.018(2) 0.023(2) -0.0009(15) 0.0062(16) 0.0025(14)

loop_
_atom_type_symbol
_atom_type_description
_atom_type_scat_dispersion_real
_atom_type_scat_dispersion_imag
_atom_type_scat_source
C C 0.0033 0.0016 'International Tables Vol C Tables 4.2.6.8 and 6.1.1.4'
H H 0.0000 0.0000 'International Tables Vol C Tables 4.2.6.8 and 6.1.1.4'
O O 0.0106 0.0060 'International Tables Vol C Tables 4.2.6.8 and 6.1.1.4'
F F 0.0171 0.0103 'International Tables Vol C Tables 4.2.6.8 and 6.1.1.4'
P P 0.1023 0.0942 'International Tables Vol C Tables 4.2.6.8 and 6.1.1.4'
Pt Pt -1.7033 8.3905 'International Tables Vol C Tables 4.2.6.8 and 6.1.1.4'
N N 0.0061 0.0033 'International Tables Vol C Tables 4.2.6.8 and 6.1.1.4'

loop_
_geom_angle_atom_site_label_1
_geom_angle_atom_site_label_2
_geom_angle_atom_site_label_3
_geom_angle
C31 Pt1 C1 89.52(17)
C31 Pt1 N30 174.71(16)
C1 Pt1 N30 89.15(15)
C31 Pt1 P1 82.78(12)
C1 Pt1 P1 170.54(12)
N30 Pt1 P1 99.02(10)
C7 P1 C18 100.0(2)
C7 P1 C21 107.2(2)
C18 P1 C21 111.14(19)
C7 P1 Pt1 101.78(14)
C18 P1 Pt1 124.59(13)
C21 P1 Pt1 109.85(16)
C2 C1 C6 112.6(4)
C2 C1 Pt1 125.7(4)
C6 C1 Pt1 121.7(3)
F1 C2 C3 114.7(4)
F1 C2 C1 120.1(4)
C3 C2 C1 125.2(5)
F2 C3 C2 121.5(4)
F2 C3 C4 119.6(4)
C2 C3 C4 118.8(4)
F3 C4 C5 120.7(5)
F3 C4 C3 120.4(4)
C5 C4 C3 118.8(4)
F4 C5 C6 121.4(5)
F4 C5 C4 119.0(4)
C6 C5 C4 119.6(4)
F5 C6 C5 116.0(4)
F5 C6 C1 119.1(4)
C5 C6 C1 124.9(4)
C12 C7 C8 122.3(4)
C12 C7 P1 113.1(3)
C8 C7 P1 124.4(3)
C7 C8 C16 123.2(4)
C7 C8 C9 117.9(4)
C16 C8 C9 118.6(4)
C13 C9 C10 121.3(4)
C13 C9 C8 120.2(5)
C10 C9 C8 118.5(4)
C11 C10 C9 121.3(4)
C11 C10 H2 119.4
C9 C10 H2 119.4
C10 C11 C12 120.8(4)
C10 C11 H1 119.6
C12 C11 H1 119.6
C7 C12 C11 118.8(4)
C7 C12 C31 119.7(4)
C11 C12 C31 121.4(4)
C14 C13 C9 119.9(5)
C14 C13 H3 120.0
C9 C13 H3 120.0
C13 C14 C15 119.5(5)
C13 C14 H10 120.3
C15 C14 H10 120.3
C16 C15 C14 123.2(5)
C16 C15 H9 118.4
C14 C15 H9 118.4
C15 C16 C8 118.5(4)
C15 C16 C17 119.1(4)
C8 C16 C17 122.4(4)
C16 C17 C18 117.3(4)
C16 C17 H4 108.0
C18 C17 H4 108.0
C16 C17 H5 108.0
C18 C17 H5 108.0
H4 C17 H5 107.2
C19 C18 C17 109.4(3)
C19 C18 C20 109.4(4)
C17 C18 C20 107.9(3)
C19 C18 P1 112.9(3)
C17 C18 P1 111.0(3)
C20 C18 P1 106.1(3)
C18 C19 H8 109.5
C18 C19 H7 109.5
H8 C19 H7 109.5
C18 C19 H6 109.5
H8 C19 H6 109.5
H7 C19 H6 109.5
C18 C20 H20A 109.5
C18 C20 H20B 109.5
H20A C20 H20B 109.5
C18 C20 H20C 109.5
H20A C20 H20C 109.5
H20B C20 H20C 109.5
C22 C21 C24 108.3(4)
C22 C21 C23 106.9(4)
C24 C21 C23 109.6(4)
C22 C21 P1 107.6(3)
C24 C21 P1 115.8(4)
C23 C21 P1 108.2(3)
C21 C22 H22A 109.5
C21 C22 H22B 109.5
H22A C22 H22B 109.5
C21 C22 H22C 109.5
H22A C22 H22C 109.5
H22B C22 H22C 109.5
C21 C23 H23A 109.5
C21 C23 H23B 109.5
H23A C23 H23B 109.5
C21 C23 H23C 109.5
H23A C23 H23C 109.5
H23B C23 H23C 109.5
C21 C24 H24A 109.5
C21 C24 H24B 109.5
H24A C24 H24B 109.5
C21 C24 H24C 109.5
H24A C24 H24C 109.5
H24B C24 H24C 109.5
N30 C25 C26 122.9(5)
N30 C25 H25 118.6
C26 C25 H25 118.6
C25 C26 C27 119.2(5)
C25 C26 H26 120.4
C27 C26 H26 120.4
C26 C27 C28 118.6(5)
C26 C27 H27 120.7
C28 C27 H27 120.7
C29 C28 C27 118.8(4)
C29 C28 H28 120.6
C27 C28 H28 120.6
N30 C29 C28 123.1(4)
N30 C29 H29 118.5
C28 C29 H29 118.5
C29 N30 C25 117.5(4)
C29 N30 Pt1 118.9(3)
C25 N30 Pt1 123.6(3)
C12 C31 Pt1 114.7(3)
C12 C31 H31A 108.6
Pt1 C31 H31A 108.6
C12 C31 H31B 108.6
Pt1 C31 H31B 108.6
H31A C31 H31B 107.6

loop_
_geom_bond_atom_site_label_1
_geom_bond_atom_site_label_2
_geom_bond_distance
Pt1 C31 2.057(4)
Pt1 C1 2.065(4)
Pt1 N30 2.130(4)
Pt1 P1 2.2710(10)
P1 C7 1.806(5)
P1 C18 1.865(4)
P1 C21 1.890(5)
F1 C2 1.367(5)
F2 C3 1.348(5)
F3 C4 1.347(5)
F4 C5 1.355(5)
F5 C6 1.358(5)
C1 C2 1.391(6)
C1 C6 1.387(7)
C2 C3 1.377(6)
C3 C4 1.384(7)
C4 C5 1.375(7)
C5 C6 1.374(7)
C7 C12 1.381(6)
C7 C8 1.418(6)
C8 C16 1.431(7)
C8 C9 1.436(6)
C9 C13 1.415(7)
C9 C10 1.429(7)
C10 C11 1.364(7)
C10 H2 0.9500
C11 C12 1.418(6)
C11 H1 0.9500
C12 C31 1.528(6)
C13 C14 1.379(9)
C13 H3 0.9500
C14 C15 1.402(7)
C14 H10 0.9500
C15 C16 1.374(7)
C15 H9 0.9500
C16 C17 1.510(6)
C17 C18 1.548(6)
C17 H4 0.9900
C17 H5 0.9900
C18 C19 1.532(6)
C18 C20 1.542(6)
C19 H8 0.9800
C19 H7 0.9800
C19 H6 0.9800
C20 H20A 0.9800
C20 H20B 0.9800
C20 H20C 0.9800
C21 C22 1.530(6)
C21 C24 1.527(7)
C21 C23 1.533(7)
C22 H22A 0.9800
C22 H22B 0.9800
C22 H22C 0.9800
C23 H23A 0.9800
C23 H23B 0.9800
C23 H23C 0.9800
C24 H24A 0.9800
C24 H24B 0.9800
C24 H24C 0.9800
C25 N30 1.349(6)
C25 C26 1.380(7)
C25 H25 0.9500
C26 C27 1.380(8)
C26 H26 0.9500
C27 C28 1.391(7)
C27 H27 0.9500
C28 C29 1.382(7)
C28 H28 0.9500
C29 N30 1.341(6)
C29 H29 0.9500
C31 H31A 0.9900
C31 H31B 0.9900
